data_4003504
loop_
_publ_author_name
'Pfrunder, Michael C.'
'Whittaker, Jacob J.'
'Parsons, Simon'
'Moubaraki, Boujemaa'
'Murray, Keith S.'
'Moggach, Stephen A.'
'Sharma, Neeraj'
'Micallef, Aaron S.'
'Clegg, Jack K.'
'McMurtrie, John C.'

_publ_section_title
;
 Controlling Spin Switching with Anionic Supramolecular Frameworks
;
_journal_name_full 'Chemistry of Materials'
_journal_paper_doi 10.1021/acs.chemmater.0c00375
_journal_year 2020
_chemical_formula_moiety 'C30 H22 Co N6, 3(C6 F4 I2), C H4 O, 2(I)'
_chemical_formula_sum 'C49 H26 Co F12 I8 N6 O'
_chemical_formula_weight 2016.89
_space_group_crystal_system monoclinic
_space_group_IT_number 14
_space_group_name_Hall '-P 2ybc'
_space_group_name_H-M_alt 'P 1 21/c 1'
_atom_sites_solution_hydrogens geom
_atom_sites_solution_primary direct
_atom_sites_solution_secondary difmap
_audit_creation_date 2019-05-24
_audit_creation_method
;
Olex2 1.2
(compiled 2018.05.29 svn.r3508 for OlexSys, GUI svn.r5506)
;
_cell_angle_alpha 90
_cell_angle_beta 91.073(2)
_cell_angle_gamma 90
_cell_formula_units_Z 4
_cell_length_a 18.9848(4)
_cell_length_b 12.1745(2)
_cell_length_c 25.0029(5)
_cell_measurement_reflns_used 18691
_cell_measurement_temperature 173(2)
_cell_measurement_theta_max 28.7722
_cell_measurement_theta_min 3.1452
_cell_volume 5777.92(19)
_computing_cell_refinement
;
CrysAlis RED, Oxford Diffraction Ltd.,
Version 1.171.32.13 (release 29-11-2007 CrysAlis171 .NET)
(compiled Nov 29 2007,17:23:28)
;
_computing_data_collection
;
CrysAlis CCD, Oxford Diffraction Ltd.,
Version 1.171.32.13 (release 29-11-2007 CrysAlis171 .NET)
(compiled Nov 29 2007,17:23:28)
;
_computing_data_reduction
;
CrysAlis RED, Oxford Diffraction Ltd.,
Version 1.171.32.13 (release 29-11-2007 CrysAlis171 .NET)
(compiled Nov 29 2007,17:23:28)
;
_computing_molecular_graphics 'Olex2 (Dolomanov et al., 2009)'
_computing_publication_material 'Olex2 (Dolomanov et al., 2009)'
_computing_structure_refinement 'ShelXL (Sheldrick, 2015)'
_computing_structure_solution 'SIR97 (Altomare, et. al. 1997)'
_diffrn_ambient_temperature 173(2)
_diffrn_detector_area_resol_mean 16.0774
_diffrn_measured_fraction_theta_full 0.998
_diffrn_measured_fraction_theta_max 0.885
_diffrn_measurement_device_type 'Oxford Gemini'
_diffrn_measurement_method \w
_diffrn_radiation_source 'Enhance (Mo) X-ray Source'
_diffrn_radiation_type MoK\a
_diffrn_radiation_wavelength 0.71073
_diffrn_reflns_av_R_equivalents 0.0429
_diffrn_reflns_av_unetI/netI 0.0543
_diffrn_reflns_Laue_measured_fraction_full 0.998
_diffrn_reflns_Laue_measured_fraction_max 0.885
_diffrn_reflns_limit_h_max 22
_diffrn_reflns_limit_h_min -24
_diffrn_reflns_limit_k_max 16
_diffrn_reflns_limit_k_min -16
_diffrn_reflns_limit_l_max 31
_diffrn_reflns_limit_l_min -33
_diffrn_reflns_number 44685
_diffrn_reflns_point_group_measured_fraction_full 0.998
_diffrn_reflns_point_group_measured_fraction_max 0.885
_diffrn_reflns_theta_full 25.242
_diffrn_reflns_theta_max 28.836
_diffrn_reflns_theta_min 3.152
_exptl_absorpt_coefficient_mu 4.652
_exptl_absorpt_correction_T_max 1.00000
_exptl_absorpt_correction_T_min 0.74784
_exptl_absorpt_correction_type multi-scan
_exptl_absorpt_process_details
;
CrysAlisPro, Oxford Diffraction Ltd.,
Version 1.171.33.66 (release 28-04-2010 CrysAlis171 .NET)
(compiled Apr 28 2010,14:27:37)
Empirical absorption correction using spherical harmonics,
 implemented in SCALE3 ABSPACK scaling algorithm.
;
_exptl_crystal_colour brown
_exptl_crystal_density_diffrn 2.319
_exptl_crystal_density_method 'not measured'
_exptl_crystal_description block
_exptl_crystal_F_000 3716
_exptl_crystal_size_max 0.16
_exptl_crystal_size_mid 0.12
_exptl_crystal_size_min 0.09
_refine_diff_density_max 1.632
_refine_diff_density_min -1.752
_refine_diff_density_rms 0.137
_refine_ls_extinction_method none
_refine_ls_goodness_of_fit_ref 0.929
_refine_ls_hydrogen_treatment constr
_refine_ls_matrix_type full
_refine_ls_number_parameters 695
_refine_ls_number_reflns 13390
_refine_ls_number_restraints 0
_refine_ls_restrained_S_all 0.929
_refine_ls_R_factor_all 0.0653
_refine_ls_R_factor_gt 0.0358
_refine_ls_shift/su_max 0.002
_refine_ls_shift/su_mean 0.000
_refine_ls_structure_factor_coef Fsqd
_refine_ls_weighting_details 'w=1/[\s^2^(Fo^2^)+(0.0401P)^2^] where P=(Fo^2^+2Fc^2^)/3'
_refine_ls_weighting_scheme calc
_refine_ls_wR_factor_gt 0.0717
_refine_ls_wR_factor_ref 0.0768
_reflns_Friedel_coverage 0.000
_reflns_number_gt 9155
_reflns_number_total 13390
_reflns_threshold_expression 'I > 2\s(I)'
_cod_data_source_file Coterpy2_I2_13DITFB_173K.cif
_cod_data_source_block Coterpy2_I2_13DITFB_173K
_cod_database_code 4003504
_shelx_shelxl_version_number 2018/3
_shelx_space_group_comment
;
The symmetry employed for this shelxl refinement is uniquely defined
by the following loop, which should always be used as a source of
symmetry information in preference to the above space-group names.
They are only intended as comments.
;
_olex2_refinement_description
;
1. Fixed Uiso
 At 1.2 times of:
  All C(H) groups
 At 1.5 times of:
  All C(H,H,H) groups
2.a Aromatic/amide H refined with riding coordinates:
 C4(H4), C3(H3), C2(H2), C1(H1), C7(H7), C8(H8), C9(H9), C12(H12), C13(H13),
 C14(H14), C15(H15), C27(H27), C28(H28), C29(H29), C30(H30), C24(H24), C23(H23),
  C22(H22), C19(H19), C18(H18), C17(H17), C16(H16)
2.b Idealised Me refined as rotating group:
 C49(H49A,H49B,H49C)
;
_olex2_submission_special_instructions 'No special instructions were received'

loop_
_space_group_symop_operation_xyz
'x, y, z'
'-x, y+1/2, -z+1/2'
'-x, -y, -z'
'x, -y-1/2, z-1/2'

loop_
_atom_site_label
_atom_site_type_symbol
_atom_site_fract_x
_atom_site_fract_y
_atom_site_fract_z
_atom_site_U_iso_or_equiv
_atom_site_adp_type
_atom_site_occupancy
_atom_site_site_symmetry_order
_atom_site_calc_flag
_atom_site_refinement_flags_posn
_atom_site_refinement_flags_adp
_atom_site_refinement_flags_occupancy
_atom_site_disorder_assembly
_atom_site_disorder_group
C5 C 0.1782(2) 0.4324(4) 0.18243(18) 0.0223(10) Uani 1 1 d . . . . .
C4 C 0.1340(3) 0.5200(4) 0.1939(2) 0.0313(12) Uani 1 1 d . . . . .
H4 H 0.121649 0.536513 0.229633 0.038 Uiso 1 1 calc R . . . .
C3 C 0.1085(3) 0.5829(5) 0.1512(2) 0.0398(14) Uani 1 1 d . . . . .
H3 H 0.077763 0.642989 0.157470 0.048 Uiso 1 1 calc R . . . .
C2 C 0.1278(3) 0.5577(4) 0.1004(2) 0.0379(13) Uani 1 1 d . . . . .
H2 H 0.111026 0.600239 0.070951 0.045 Uiso 1 1 calc R . . . .
C1 C 0.1722(3) 0.4692(4) 0.0922(2) 0.0316(12) Uani 1 1 d . . . . .
H1 H 0.185206 0.452076 0.056683 0.038 Uiso 1 1 calc R . . . .
C6 C 0.2067(2) 0.3564(4) 0.22363(17) 0.0200(10) Uani 1 1 d . . . . .
C7 C 0.1922(3) 0.3580(4) 0.27764(18) 0.0313(12) Uani 1 1 d . . . . .
H7 H 0.162266 0.412564 0.292009 0.038 Uiso 1 1 calc R . . . .
C8 C 0.2225(3) 0.2780(5) 0.31048(19) 0.0341(13) Uani 1 1 d . . . . .
H8 H 0.212778 0.277363 0.347614 0.041 Uiso 1 1 calc R . . . .
C9 C 0.2663(3) 0.1999(4) 0.28955(19) 0.0295(12) Uani 1 1 d . . . . .
H9 H 0.287437 0.145809 0.312023 0.035 Uiso 1 1 calc R . . . .
C10 C 0.2793(2) 0.2011(4) 0.23460(17) 0.0197(10) Uani 1 1 d . . . . .
C11 C 0.3217(2) 0.1228(4) 0.20532(18) 0.0213(10) Uani 1 1 d . . . . .
C12 C 0.3584(3) 0.0365(4) 0.2281(2) 0.0305(12) Uani 1 1 d . . . . .
H12 H 0.357988 0.025458 0.265718 0.037 Uiso 1 1 calc R . . . .
C13 C 0.3957(3) -0.0336(4) 0.1961(2) 0.0439(15) Uani 1 1 d . . . . .
H13 H 0.422133 -0.092582 0.211188 0.053 Uiso 1 1 calc R . . . .
C14 C 0.3940(3) -0.0165(5) 0.1417(2) 0.0446(15) Uani 1 1 d . . . . .
H14 H 0.418123 -0.065274 0.118651 0.053 Uiso 1 1 calc R . . . .
C15 C 0.3572(3) 0.0716(4) 0.1207(2) 0.0332(12) Uani 1 1 d . . . . .
H15 H 0.357264 0.083327 0.083164 0.040 Uiso 1 1 calc R . . . .
C26 C 0.3753(3) 0.3891(4) 0.07448(18) 0.0237(11) Uani 1 1 d . . . . .
C27 C 0.4356(3) 0.4485(4) 0.0624(2) 0.0343(13) Uani 1 1 d . . . . .
H27 H 0.448039 0.461505 0.026370 0.041 Uiso 1 1 calc R . . . .
C28 C 0.4774(3) 0.4884(5) 0.1047(2) 0.0450(15) Uani 1 1 d . . . . .
H28 H 0.519420 0.528063 0.097865 0.054 Uiso 1 1 calc R . . . .
C29 C 0.4569(3) 0.4695(5) 0.1563(2) 0.0430(14) Uani 1 1 d . . . . .
H29 H 0.484691 0.495710 0.185582 0.052 Uiso 1 1 calc R . . . .
C30 C 0.3954(3) 0.4121(4) 0.1652(2) 0.0332(12) Uani 1 1 d . . . . .
H30 H 0.381944 0.399541 0.201050 0.040 Uiso 1 1 calc R . . . .
C25 C 0.3297(2) 0.3359(4) 0.03376(17) 0.0212(10) Uani 1 1 d . . . . .
C24 C 0.3379(3) 0.3415(4) -0.02126(18) 0.0298(12) Uani 1 1 d . . . . .
H24 H 0.374855 0.383999 -0.035864 0.036 Uiso 1 1 calc R . . . .
C23 C 0.2919(3) 0.2847(5) -0.05454(19) 0.0367(13) Uani 1 1 d . . . . .
H23 H 0.297376 0.287827 -0.092203 0.044 Uiso 1 1 calc R . . . .
C22 C 0.2385(3) 0.2239(4) -0.03350(18) 0.0314(12) Uani 1 1 d . . . . .
H22 H 0.206126 0.186205 -0.056359 0.038 Uiso 1 1 calc R . . . .
C21 C 0.2323(2) 0.2181(4) 0.02156(17) 0.0225(10) Uani 1 1 d . . . . .
C20 C 0.1812(2) 0.1511(4) 0.05050(17) 0.0217(10) Uani 1 1 d . . . . .
C19 C 0.1374(3) 0.0748(4) 0.0261(2) 0.0335(12) Uani 1 1 d . . . . .
H19 H 0.136448 0.066321 -0.011638 0.040 Uiso 1 1 calc R . . . .
C18 C 0.0947(3) 0.0106(5) 0.0581(2) 0.0436(15) Uani 1 1 d . . . . .
H18 H 0.064441 -0.043049 0.042342 0.052 Uiso 1 1 calc R . . . .
C17 C 0.0964(3) 0.0252(5) 0.1121(2) 0.0389(14) Uani 1 1 d . . . . .
H17 H 0.067656 -0.018432 0.134412 0.047 Uiso 1 1 calc R . . . .
C16 C 0.1406(3) 0.1042(4) 0.1343(2) 0.0320(12) Uani 1 1 d . . . . .
H16 H 0.141226 0.114623 0.171931 0.038 Uiso 1 1 calc R . . . .
C37 C 0.4281(3) 0.6356(4) 0.34856(19) 0.0276(11) Uani 1 1 d . . . . .
C38 C 0.4613(3) 0.6605(4) 0.39712(19) 0.0269(11) Uani 1 1 d . . . . .
C39 C 0.4368(3) 0.6252(4) 0.4462(2) 0.0274(11) Uani 1 1 d . . . . .
C40 C 0.3770(3) 0.5608(4) 0.4449(2) 0.0317(12) Uani 1 1 d . . . . .
C41 C 0.3430(3) 0.5340(4) 0.3978(2) 0.0306(12) Uani 1 1 d . . . . .
C42 C 0.3683(3) 0.5707(4) 0.3507(2) 0.0309(12) Uani 1 1 d . . . . .
C43 C 0.2623(3) 0.7971(4) 0.4388(3) 0.0428(15) Uani 1 1 d . . . . .
C44 C 0.2090(3) 0.7216(4) 0.4324(2) 0.0346(13) Uani 1 1 d . . . . .
C45 C 0.1815(3) 0.6895(4) 0.3833(2) 0.0323(12) Uani 1 1 d . . . . .
C46 C 0.2103(3) 0.7360(4) 0.3386(2) 0.0401(14) Uani 1 1 d . . . . .
C47 C 0.2630(4) 0.8133(5) 0.3430(3) 0.0541(17) Uani 1 1 d . . . . .
C48 C 0.2886(3) 0.8419(5) 0.3925(3) 0.0526(18) Uani 1 1 d . . . . .
C31 C 0.0433(2) 0.8851(4) 0.41284(18) 0.0241(11) Uani 1 1 d . . . . .
C32 C 0.0185(2) 0.8598(4) 0.36235(18) 0.0246(11) Uani 1 1 d . . . . .
C33 C 0.0490(3) 0.8964(4) 0.31591(18) 0.0274(11) Uani 1 1 d . . . . .
C34 C 0.1071(3) 0.9649(4) 0.32147(19) 0.0309(12) Uani 1 1 d . . . . .
C35 C 0.1336(3) 0.9926(4) 0.3708(2) 0.0278(11) Uani 1 1 d . . . . .
C36 C 0.1012(3) 0.9531(4) 0.41598(18) 0.0249(11) Uani 1 1 d . . . . .
C49 C 0.3083(5) 0.8075(8) 0.6639(4) 0.097(3) Uani 1 1 d . . . . .
H49A H 0.317628 0.858335 0.693647 0.146 Uiso 1 1 calc GR . . . .
H49B H 0.311405 0.731745 0.676976 0.146 Uiso 1 1 calc GR . . . .
H49C H 0.260944 0.821040 0.649079 0.146 Uiso 1 1 calc GR . . . .
N1 N 0.1976(2) 0.4071(3) 0.13212(14) 0.0221(9) Uani 1 1 d . . . . .
N2 N 0.24872(19) 0.2788(3) 0.20325(14) 0.0192(8) Uani 1 1 d . . . . .
N3 N 0.3215(2) 0.1413(3) 0.15153(14) 0.0218(9) Uani 1 1 d . . . . .
N6 N 0.3539(2) 0.3731(3) 0.12557(15) 0.0240(9) Uani 1 1 d . . . . .
N5 N 0.2769(2) 0.2752(3) 0.05426(14) 0.0203(8) Uani 1 1 d . . . . .
N4 N 0.1825(2) 0.1665(3) 0.10403(15) 0.0240(9) Uani 1 1 d . . . . .
F5 F 0.52021(16) 0.7215(2) 0.39618(11) 0.0371(7) Uani 1 1 d . . . . .
F8 F 0.33311(17) 0.5433(3) 0.30480(12) 0.0463(8) Uani 1 1 d . . . . .
F7 F 0.28421(17) 0.4712(3) 0.39828(13) 0.0477(8) Uani 1 1 d . . . . .
F6 F 0.35029(16) 0.5228(3) 0.49068(12) 0.0438(8) Uani 1 1 d . . . . .
F1 F -0.03828(15) 0.7940(2) 0.35801(11) 0.0362(7) Uani 1 1 d . . . . .
F4 F 0.13100(16) 0.9800(2) 0.46400(10) 0.0354(7) Uani 1 1 d . . . . .
F3 F 0.19175(16) 1.0561(2) 0.37591(12) 0.0403(8) Uani 1 1 d . . . . .
F2 F 0.13925(18) 1.0050(3) 0.27825(12) 0.0477(9) Uani 1 1 d . . . . .
F9 F 0.18248(18) 0.6751(3) 0.47709(12) 0.0493(9) Uani 1 1 d . . . . .
F12 F 0.3417(2) 0.9166(3) 0.39583(19) 0.0814(13) Uani 1 1 d . . . . .
F11 F 0.2905(2) 0.8568(3) 0.29882(18) 0.0843(14) Uani 1 1 d . . . . .
F10 F 0.1868(2) 0.7078(3) 0.28967(13) 0.0592(10) Uani 1 1 d . . . . .
Co1 Co 0.26340(3) 0.27472(5) 0.12924(2) 0.01876(14) Uani 1 1 d . . . . .
I8 I 0.54841(2) 0.76557(3) 0.15302(2) 0.03349(9) Uani 1 1 d . . . . .
I7 I 0.04718(2) 0.28256(3) 0.39061(2) 0.02661(8) Uani 1 1 d . . . . .
I3 I 0.46912(2) 0.68958(3) 0.27542(2) 0.03546(9) Uani 1 1 d . . . . .
I4 I 0.48894(2) 0.66737(3) 0.51793(2) 0.03179(8) Uani 1 1 d . . . . .
I5 I 0.30411(2) 0.83148(4) 0.51499(2) 0.06234(14) Uani 1 1 d . . . . .
I6 I 0.10712(2) 0.56350(3) 0.37871(2) 0.03880(10) Uani 1 1 d . . . . .
I1 I 0.00035(2) 0.81936(3) 0.48269(2) 0.03013(8) Uani 1 1 d . . . . .
I2 I 0.01136(2) 0.84852(3) 0.23962(2) 0.03446(9) Uani 1 1 d . . . . .
O1 O 0.3571(3) 0.8236(5) 0.6250(2) 0.0824(16) Uani 1 1 d . . . . .

loop_
_atom_site_aniso_label
_atom_site_aniso_U_11
_atom_site_aniso_U_22
_atom_site_aniso_U_33
_atom_site_aniso_U_23
_atom_site_aniso_U_13
_atom_site_aniso_U_12
C5 0.026(3) 0.023(2) 0.018(2) -0.0037(19) -0.0007(19) 0.000(2)
C4 0.031(3) 0.032(3) 0.031(3) -0.008(2) -0.001(2) 0.008(2)
C3 0.033(3) 0.040(3) 0.046(4) -0.004(3) -0.002(3) 0.014(3)
C2 0.045(4) 0.035(3) 0.034(3) 0.008(3) -0.007(3) 0.002(3)
C1 0.039(3) 0.033(3) 0.022(3) 0.006(2) -0.002(2) -0.002(2)
C6 0.017(2) 0.027(2) 0.015(2) -0.0060(19) 0.0013(18) 0.001(2)
C7 0.031(3) 0.046(3) 0.018(2) -0.012(2) 0.000(2) 0.011(2)
C8 0.035(3) 0.055(3) 0.012(2) 0.000(2) 0.001(2) 0.005(3)
C9 0.030(3) 0.039(3) 0.020(2) 0.003(2) -0.005(2) 0.002(2)
C10 0.022(3) 0.023(2) 0.014(2) 0.0038(19) -0.0010(18) -0.003(2)
C11 0.024(3) 0.022(2) 0.019(2) 0.0033(19) 0.0032(19) -0.005(2)
C12 0.033(3) 0.031(3) 0.027(3) 0.009(2) 0.005(2) 0.002(2)
C13 0.058(4) 0.032(3) 0.043(4) 0.004(3) 0.009(3) 0.011(3)
C14 0.047(4) 0.034(3) 0.053(4) -0.011(3) 0.018(3) 0.011(3)
C15 0.041(3) 0.031(3) 0.028(3) -0.006(2) 0.010(2) 0.003(3)
C26 0.027(3) 0.023(2) 0.021(2) 0.004(2) 0.002(2) 0.001(2)
C27 0.039(3) 0.033(3) 0.031(3) 0.001(2) 0.008(2) -0.007(3)
C28 0.039(4) 0.044(3) 0.052(4) -0.007(3) 0.004(3) -0.018(3)
C29 0.049(4) 0.040(3) 0.039(3) -0.009(3) -0.008(3) -0.013(3)
C30 0.041(3) 0.035(3) 0.024(3) -0.010(2) -0.001(2) 0.002(3)
C25 0.022(3) 0.025(2) 0.017(2) 0.0049(19) 0.0055(18) 0.004(2)
C24 0.027(3) 0.044(3) 0.019(2) 0.013(2) 0.004(2) 0.000(2)
C23 0.036(3) 0.063(4) 0.012(2) 0.006(2) 0.001(2) 0.007(3)
C22 0.030(3) 0.048(3) 0.016(2) -0.005(2) -0.004(2) 0.004(3)
C21 0.029(3) 0.025(2) 0.014(2) 0.001(2) 0.0006(19) 0.007(2)
C20 0.027(3) 0.022(2) 0.016(2) -0.0019(19) 0.0016(19) 0.004(2)
C19 0.038(3) 0.039(3) 0.024(3) -0.004(2) -0.004(2) -0.003(3)
C18 0.042(4) 0.038(3) 0.051(4) -0.007(3) -0.012(3) -0.011(3)
C17 0.030(3) 0.045(3) 0.042(3) 0.010(3) 0.008(3) -0.006(3)
C16 0.036(3) 0.037(3) 0.024(3) 0.007(2) 0.008(2) 0.000(3)
C37 0.034(3) 0.026(3) 0.022(3) 0.001(2) 0.003(2) 0.002(2)
C38 0.031(3) 0.025(3) 0.025(3) 0.006(2) -0.002(2) 0.001(2)
C39 0.024(3) 0.026(3) 0.032(3) 0.001(2) -0.004(2) 0.004(2)
C40 0.032(3) 0.034(3) 0.030(3) 0.008(2) 0.006(2) 0.004(2)
C41 0.024(3) 0.025(3) 0.043(3) -0.001(2) -0.006(2) -0.002(2)
C42 0.028(3) 0.027(3) 0.037(3) -0.005(2) -0.008(2) 0.002(2)
C43 0.032(3) 0.032(3) 0.064(4) -0.017(3) -0.007(3) 0.004(3)
C44 0.033(3) 0.028(3) 0.042(3) -0.009(3) 0.000(3) 0.004(2)
C45 0.025(3) 0.029(3) 0.043(3) -0.009(2) 0.004(2) -0.003(2)
C46 0.044(4) 0.031(3) 0.046(4) 0.000(3) 0.004(3) 0.000(3)
C47 0.050(4) 0.048(4) 0.065(5) 0.005(3) 0.017(3) -0.003(3)
C48 0.030(3) 0.035(3) 0.093(6) -0.010(4) 0.002(3) -0.007(3)
C31 0.023(3) 0.032(3) 0.017(2) 0.000(2) 0.0033(19) -0.001(2)
C32 0.022(3) 0.033(3) 0.019(2) -0.003(2) 0.0006(19) -0.006(2)
C33 0.029(3) 0.037(3) 0.016(2) -0.002(2) 0.000(2) 0.000(2)
C34 0.038(3) 0.037(3) 0.018(3) 0.003(2) 0.009(2) 0.000(2)
C35 0.027(3) 0.027(3) 0.030(3) 0.001(2) -0.001(2) -0.002(2)
C36 0.031(3) 0.024(3) 0.019(2) -0.003(2) -0.001(2) -0.002(2)
C49 0.085(7) 0.112(7) 0.094(7) -0.002(6) -0.020(6) 0.027(6)
N1 0.022(2) 0.027(2) 0.017(2) 0.0017(17) 0.0018(16) 0.0034(17)
N2 0.021(2) 0.023(2) 0.0140(18) 0.0011(16) 0.0014(15) -0.0024(17)
N3 0.025(2) 0.027(2) 0.0139(19) -0.0003(16) 0.0026(16) -0.0017(17)
N6 0.028(2) 0.028(2) 0.016(2) -0.0021(17) 0.0037(17) 0.0031(18)
N5 0.026(2) 0.023(2) 0.0123(18) 0.0031(16) 0.0013(15) 0.0033(17)
N4 0.029(2) 0.027(2) 0.0157(19) 0.0019(17) 0.0022(16) 0.0016(18)
F5 0.0334(18) 0.0460(18) 0.0319(16) 0.0011(14) 0.0035(13) -0.0111(15)
F8 0.052(2) 0.0496(19) 0.0365(18) -0.0022(15) -0.0181(15) -0.0094(17)
F7 0.038(2) 0.050(2) 0.055(2) 0.0041(17) -0.0046(16) -0.0185(16)
F6 0.046(2) 0.0498(19) 0.0362(18) 0.0094(15) 0.0074(15) -0.0105(16)
F1 0.0331(18) 0.0515(19) 0.0238(15) -0.0010(14) -0.0030(12) -0.0114(15)
F4 0.0421(19) 0.0438(17) 0.0201(15) -0.0070(13) -0.0067(13) -0.0063(14)
F3 0.0398(19) 0.0431(18) 0.0380(18) 0.0007(15) 0.0028(14) -0.0171(15)
F2 0.057(2) 0.062(2) 0.0247(16) 0.0072(15) 0.0091(14) -0.0219(17)
F9 0.060(2) 0.055(2) 0.0331(18) -0.0100(16) -0.0006(16) -0.0110(18)
F12 0.057(3) 0.053(2) 0.135(4) -0.018(2) 0.010(3) -0.028(2)
F11 0.090(3) 0.075(3) 0.089(3) 0.023(2) 0.031(3) -0.027(2)
F10 0.072(3) 0.069(2) 0.037(2) 0.0037(18) 0.0033(18) -0.004(2)
Co1 0.0234(4) 0.0211(3) 0.0118(3) 0.0004(2) 0.0024(2) 0.0019(3)
I8 0.0343(2) 0.0386(2) 0.02769(18) 0.00338(15) 0.00251(14) 0.00257(16)
I7 0.02995(18) 0.03184(18) 0.01799(15) 0.00238(13) -0.00081(12) -0.00440(14)
I3 0.0444(2) 0.0391(2) 0.02278(17) 0.00308(15) -0.00023(14) 0.00178(17)
I4 0.0343(2) 0.03653(19) 0.02445(17) 0.00280(15) -0.00195(14) 0.00057(15)
I5 0.0457(3) 0.0566(3) 0.0837(3) -0.0379(2) -0.0241(2) 0.0090(2)
I6 0.0352(2) 0.0458(2) 0.0356(2) -0.01480(17) 0.00548(15) -0.01168(17)
I1 0.0348(2) 0.03663(19) 0.01901(16) 0.00218(14) 0.00238(13) -0.00331(15)
I2 0.0371(2) 0.0488(2) 0.01734(16) -0.00224(15) -0.00269(14) 0.00022(17)
O1 0.070(4) 0.106(4) 0.071(4) -0.017(3) -0.014(3) -0.012(3)

loop_
_atom_type_symbol
_atom_type_description
_atom_type_scat_dispersion_real
_atom_type_scat_dispersion_imag
_atom_type_scat_source
C C 0.0033 0.0016 'International Tables Vol C Tables 4.2.6.8 and 6.1.1.4'
H H 0.0000 0.0000 'International Tables Vol C Tables 4.2.6.8 and 6.1.1.4'
N N 0.0061 0.0033 'International Tables Vol C Tables 4.2.6.8 and 6.1.1.4'
F F 0.0171 0.0103 'International Tables Vol C Tables 4.2.6.8 and 6.1.1.4'
Co Co 0.3494 0.9721 'International Tables Vol C Tables 4.2.6.8 and 6.1.1.4'
I I -0.4742 1.8119 'International Tables Vol C Tables 4.2.6.8 and 6.1.1.4'
O O 0.0106 0.0060 'International Tables Vol C Tables 4.2.6.8 and 6.1.1.4'

loop_
_geom_angle_atom_site_label_1
_geom_angle_atom_site_label_2
_geom_angle_atom_site_label_3
_geom_angle
_geom_angle_site_symmetry_1
_geom_angle_site_symmetry_3
_geom_angle_publ_flag
C4 C5 C6 123.4(4) . . ?
N1 C5 C4 122.8(4) . . ?
N1 C5 C6 113.7(4) . . ?
C5 C4 H4 121.1 . . ?
C5 C4 C3 117.8(5) . . ?
C3 C4 H4 121.1 . . ?
C4 C3 H3 120.2 . . ?
C2 C3 C4 119.6(5) . . ?
C2 C3 H3 120.2 . . ?
C3 C2 H2 120.4 . . ?
C3 C2 C1 119.2(5) . . ?
C1 C2 H2 120.4 . . ?
C2 C1 H1 118.6 . . ?
N1 C1 C2 122.9(5) . . ?
N1 C1 H1 118.6 . . ?
C7 C6 C5 126.4(4) . . ?
N2 C6 C5 112.8(4) . . ?
N2 C6 C7 120.7(4) . . ?
C6 C7 H7 120.7 . . ?
C6 C7 C8 118.6(5) . . ?
C8 C7 H7 120.7 . . ?
C7 C8 H8 119.8 . . ?
C9 C8 C7 120.4(5) . . ?
C9 C8 H8 119.8 . . ?
C8 C9 H9 120.5 . . ?
C8 C9 C10 119.1(5) . . ?
C10 C9 H9 120.5 . . ?
C9 C10 C11 126.6(4) . . ?
N2 C10 C9 119.6(4) . . ?
N2 C10 C11 113.7(4) . . ?
C12 C11 C10 124.9(4) . . ?
N3 C11 C10 113.4(4) . . ?
N3 C11 C12 121.7(4) . . ?
C11 C12 H12 120.2 . . ?
C13 C12 C11 119.6(5) . . ?
C13 C12 H12 120.2 . . ?
C12 C13 H13 120.7 . . ?
C14 C13 C12 118.6(5) . . ?
C14 C13 H13 120.7 . . ?
C13 C14 H14 120.1 . . ?
C13 C14 C15 119.7(5) . . ?
C15 C14 H14 120.1 . . ?
C14 C15 H15 118.9 . . ?
N3 C15 C14 122.2(5) . . ?
N3 C15 H15 118.9 . . ?
C27 C26 C25 123.6(4) . . ?
N6 C26 C27 122.6(4) . . ?
N6 C26 C25 113.8(4) . . ?
C26 C27 H27 120.8 . . ?
C26 C27 C28 118.4(5) . . ?
C28 C27 H27 120.8 . . ?
C27 C28 H28 120.5 . . ?
C29 C28 C27 119.0(5) . . ?
C29 C28 H28 120.5 . . ?
C28 C29 H29 120.3 . . ?
C28 C29 C30 119.4(5) . . ?
C30 C29 H29 120.3 . . ?
C29 C30 H30 118.4 . . ?
N6 C30 C29 123.2(5) . . ?
N6 C30 H30 118.4 . . ?
C24 C25 C26 126.0(4) . . ?
N5 C25 C26 114.1(4) . . ?
N5 C25 C24 119.9(4) . . ?
C25 C24 H24 120.3 . . ?
C23 C24 C25 119.4(5) . . ?
C23 C24 H24 120.3 . . ?
C24 C23 H23 119.9 . . ?
C22 C23 C24 120.3(5) . . ?
C22 C23 H23 119.9 . . ?
C23 C22 H22 120.4 . . ?
C23 C22 C21 119.2(5) . . ?
C21 C22 H22 120.4 . . ?
C22 C21 C20 126.0(4) . . ?
N5 C21 C22 120.5(4) . . ?
N5 C21 C20 113.5(4) . . ?
C19 C20 C21 123.7(4) . . ?
N4 C20 C21 114.2(4) . . ?
N4 C20 C19 122.0(4) . . ?
C20 C19 H19 120.7 . . ?
C20 C19 C18 118.6(5) . . ?
C18 C19 H19 120.7 . . ?
C19 C18 H18 120.2 . . ?
C17 C18 C19 119.5(5) . . ?
C17 C18 H18 120.2 . . ?
C18 C17 H17 120.3 . . ?
C18 C17 C16 119.4(5) . . ?
C16 C17 H17 120.3 . . ?
C17 C16 H16 119.1 . . ?
N4 C16 C17 121.9(5) . . ?
N4 C16 H16 119.1 . . ?
C38 C37 I3 121.4(4) . . ?
C42 C37 C38 116.7(5) . . ?
C42 C37 I3 121.9(4) . . ?
C39 C38 C37 123.4(5) . . ?
F5 C38 C37 118.0(4) . . ?
F5 C38 C39 118.6(4) . . ?
C38 C39 I4 121.3(4) . . ?
C40 C39 C38 116.4(4) . . ?
C40 C39 I4 122.3(4) . . ?
C41 C40 C39 121.9(5) . . ?
F6 C40 C39 120.0(5) . . ?
F6 C40 C41 118.1(5) . . ?
C42 C41 C40 119.9(5) . . ?
F7 C41 C40 120.0(5) . . ?
F7 C41 C42 120.0(5) . . ?
C41 C42 C37 121.7(5) . . ?
C41 C42 F8 118.4(5) . . ?
F8 C42 C37 119.8(5) . . ?
C44 C43 C48 116.3(6) . . ?
C44 C43 I5 120.4(5) . . ?
C48 C43 I5 123.2(4) . . ?
C43 C44 C45 123.9(6) . . ?
F9 C44 C43 117.8(5) . . ?
F9 C44 C45 118.2(5) . . ?
C44 C45 I6 120.1(4) . . ?
C46 C45 C44 117.1(5) . . ?
C46 C45 I6 122.5(4) . . ?
C47 C46 C45 121.2(6) . . ?
F10 C46 C45 120.4(5) . . ?
F10 C46 C47 118.5(5) . . ?
C48 C47 C46 119.4(6) . . ?
F11 C47 C46 120.0(6) . . ?
F11 C47 C48 120.6(6) . . ?
C47 C48 C43 122.0(6) . . ?
F12 C48 C43 119.5(6) . . ?
F12 C48 C47 118.5(7) . . ?
C32 C31 C36 116.5(4) . . ?
C32 C31 I1 123.1(4) . . ?
C36 C31 I1 120.3(3) . . ?
C31 C32 C33 123.9(4) . . ?
F1 C32 C31 117.9(4) . . ?
F1 C32 C33 118.2(4) . . ?
C32 C33 C34 117.1(4) . . ?
C32 C33 I2 122.1(4) . . ?
C34 C33 I2 120.9(3) . . ?
C35 C34 C33 121.2(4) . . ?
F2 C34 C33 120.7(4) . . ?
F2 C34 C35 118.1(5) . . ?
C34 C35 C36 119.3(5) . . ?
F3 C35 C34 121.0(4) . . ?
F3 C35 C36 119.8(4) . . ?
C31 C36 C35 122.0(4) . . ?
F4 C36 C31 121.0(4) . . ?
F4 C36 C35 117.0(4) . . ?
H49A C49 H49B 109.5 . . ?
H49A C49 H49C 109.5 . . ?
H49B C49 H49C 109.5 . . ?
O1 C49 H49A 109.5 . . ?
O1 C49 H49B 109.5 . . ?
O1 C49 H49C 109.5 . . ?
C5 N1 Co1 113.0(3) . . ?
C1 N1 C5 117.7(4) . . ?
C1 N1 Co1 129.3(3) . . ?
C6 N2 C10 121.6(4) . . ?
C6 N2 Co1 119.5(3) . . ?
C10 N2 Co1 118.9(3) . . ?
C11 N3 Co1 113.2(3) . . ?
C15 N3 C11 118.1(4) . . ?
C15 N3 Co1 128.8(3) . . ?
C26 N6 Co1 112.5(3) . . ?
C30 N6 C26 117.4(4) . . ?
C30 N6 Co1 129.8(3) . . ?
C25 N5 C21 120.7(4) . . ?
C25 N5 Co1 119.4(3) . . ?
C21 N5 Co1 119.9(3) . . ?
C20 N4 Co1 112.5(3) . . ?
C16 N4 C20 118.6(4) . . ?
C16 N4 Co1 128.3(3) . . ?
N1 Co1 N6 93.04(15) . . ?
N1 Co1 N4 93.49(15) . . ?
N2 Co1 N1 80.92(15) . . ?
N2 Co1 N3 80.83(15) . . ?
N2 Co1 N6 99.49(15) . . ?
N2 Co1 N5 178.15(16) . . ?
N2 Co1 N4 100.97(15) . . ?
N3 Co1 N1 161.67(15) . . ?
N3 Co1 N6 91.61(15) . . ?
N3 Co1 N4 88.33(15) . . ?
N6 Co1 N4 159.26(14) . . ?
N5 Co1 N1 97.28(15) . . ?
N5 Co1 N3 100.98(15) . . ?
N5 Co1 N6 80.15(15) . . ?
N5 Co1 N4 79.51(15) . . ?

loop_
_geom_bond_atom_site_label_1
_geom_bond_atom_site_label_2
_geom_bond_distance
_geom_bond_site_symmetry_2
_geom_bond_publ_flag
C5 C4 1.390(6) . ?
C5 C6 1.480(6) . ?
C5 N1 1.353(6) . ?
C4 H4 0.9500 . ?
C4 C3 1.392(7) . ?
C3 H3 0.9500 . ?
C3 C2 1.365(7) . ?
C2 H2 0.9500 . ?
C2 C1 1.385(7) . ?
C1 H1 0.9500 . ?
C1 N1 1.335(6) . ?
C6 C7 1.383(6) . ?
C6 N2 1.343(6) . ?
C7 H7 0.9500 . ?
C7 C8 1.391(7) . ?
C8 H8 0.9500 . ?
C8 C9 1.373(7) . ?
C9 H9 0.9500 . ?
C9 C10 1.401(6) . ?
C10 C11 1.454(6) . ?
C10 N2 1.352(5) . ?
C11 C12 1.379(6) . ?
C11 N3 1.363(5) . ?
C12 H12 0.9500 . ?
C12 C13 1.376(7) . ?
C13 H13 0.9500 . ?
C13 C14 1.375(8) . ?
C14 H14 0.9500 . ?
C14 C15 1.378(7) . ?
C15 H15 0.9500 . ?
C15 N3 1.339(6) . ?
C26 C27 1.391(7) . ?
C26 C25 1.474(6) . ?
C26 N6 1.362(6) . ?
C27 H27 0.9500 . ?
C27 C28 1.397(7) . ?
C28 H28 0.9500 . ?
C28 C29 1.374(8) . ?
C29 H29 0.9500 . ?
C29 C30 1.382(8) . ?
C30 H30 0.9500 . ?
C30 N6 1.340(6) . ?
C25 C24 1.389(6) . ?
C25 N5 1.354(6) . ?
C24 H24 0.9500 . ?
C24 C23 1.380(7) . ?
C23 H23 0.9500 . ?
C23 C22 1.368(7) . ?
C22 H22 0.9500 . ?
C22 C21 1.386(6) . ?
C21 C20 1.468(7) . ?
C21 N5 1.359(6) . ?
C20 C19 1.381(7) . ?
C20 N4 1.351(6) . ?
C19 H19 0.9500 . ?
C19 C18 1.388(8) . ?
C18 H18 0.9500 . ?
C18 C17 1.363(8) . ?
C17 H17 0.9500 . ?
C17 C16 1.384(7) . ?
C16 H16 0.9500 . ?
C16 N4 1.343(6) . ?
C37 C38 1.391(6) . ?
C37 C42 1.386(7) . ?
C37 I3 2.106(5) . ?
C38 C39 1.390(7) . ?
C38 F5 1.343(5) . ?
C39 C40 1.379(7) . ?
C39 I4 2.096(5) . ?
C40 C41 1.374(7) . ?
C40 F6 1.342(6) . ?
C41 C42 1.354(7) . ?
C41 F7 1.353(6) . ?
C42 F8 1.359(5) . ?
C43 C44 1.374(7) . ?
C43 C48 1.382(9) . ?
C43 I5 2.092(6) . ?
C44 C45 1.382(7) . ?
C44 F9 1.357(6) . ?
C45 C46 1.376(7) . ?
C45 I6 2.086(5) . ?
C46 C47 1.376(8) . ?
C46 F10 1.340(6) . ?
C47 C48 1.367(10) . ?
C47 F11 1.339(7) . ?
C48 F12 1.359(6) . ?
C31 C32 1.374(6) . ?
C31 C36 1.376(6) . ?
C31 I1 2.100(5) . ?
C32 C33 1.381(6) . ?
C32 F1 1.346(5) . ?
C33 C34 1.386(7) . ?
C33 I2 2.107(5) . ?
C34 C35 1.365(7) . ?
C34 F2 1.344(5) . ?
C35 C36 1.384(7) . ?
C35 F3 1.352(5) . ?
C36 F4 1.358(5) . ?
C49 H49A 0.9800 . ?
C49 H49B 0.9800 . ?
C49 H49C 0.9800 . ?
C49 O1 1.371(10) . ?
N1 Co1 2.042(4) . ?
N2 Co1 1.877(3) . ?
N3 Co1 2.035(4) . ?
N6 Co1 2.098(4) . ?
N5 Co1 1.897(3) . ?
N4 Co1 2.110(4) . ?

loop_
_geom_torsion_atom_site_label_1
_geom_torsion_atom_site_label_2
_geom_torsion_atom_site_label_3
_geom_torsion_atom_site_label_4
_geom_torsion
_geom_torsion_site_symmetry_1
_geom_torsion_site_symmetry_2
_geom_torsion_site_symmetry_3
_geom_torsion_site_symmetry_4
_geom_torsion_publ_flag
C5 C4 C3 C2 -0.6(8) . . . . ?
C5 C6 C7 C8 178.3(5) . . . . ?
C5 C6 N2 C10 -179.4(4) . . . . ?
C5 C6 N2 Co1 -1.4(5) . . . . ?
C4 C5 C6 C7 2.6(8) . . . . ?
C4 C5 C6 N2 -179.3(4) . . . . ?
C4 C5 N1 C1 -0.6(7) . . . . ?
C4 C5 N1 Co1 179.5(4) . . . . ?
C4 C3 C2 C1 0.5(8) . . . . ?
C3 C2 C1 N1 -0.3(8) . . . . ?
C2 C1 N1 C5 0.4(7) . . . . ?
C2 C1 N1 Co1 -179.7(4) . . . . ?
C6 C5 C4 C3 -177.5(5) . . . . ?
C6 C5 N1 C1 177.8(4) . . . . ?
C6 C5 N1 Co1 -2.2(5) . . . . ?
C6 C7 C8 C9 0.6(8) . . . . ?
C6 N2 Co1 N1 0.2(3) . . . . ?
C6 N2 Co1 N3 -178.1(4) . . . . ?
C6 N2 Co1 N6 91.8(3) . . . . ?
C6 N2 Co1 N4 -91.6(3) . . . . ?
C7 C6 N2 C10 -1.2(7) . . . . ?
C7 C6 N2 Co1 176.8(4) . . . . ?
C7 C8 C9 C10 -0.8(8) . . . . ?
C8 C9 C10 C11 -177.4(5) . . . . ?
C8 C9 C10 N2 0.1(7) . . . . ?
C9 C10 C11 C12 -2.8(8) . . . . ?
C9 C10 C11 N3 176.4(4) . . . . ?
C9 C10 N2 C6 0.9(7) . . . . ?
C9 C10 N2 Co1 -177.1(3) . . . . ?
C10 C11 C12 C13 178.8(5) . . . . ?
C10 C11 N3 C15 -178.0(4) . . . . ?
C10 C11 N3 Co1 1.1(5) . . . . ?
C10 N2 Co1 N1 178.2(3) . . . . ?
C10 N2 Co1 N3 -0.1(3) . . . . ?
C10 N2 Co1 N6 -90.2(3) . . . . ?
C10 N2 Co1 N4 86.4(3) . . . . ?
C11 C10 N2 C6 178.7(4) . . . . ?
C11 C10 N2 Co1 0.7(5) . . . . ?
C11 C12 C13 C14 -1.3(8) . . . . ?
C12 C11 N3 C15 1.2(7) . . . . ?
C12 C11 N3 Co1 -179.6(4) . . . . ?
C12 C13 C14 C15 2.1(9) . . . . ?
C13 C14 C15 N3 -1.2(9) . . . . ?
C14 C15 N3 C11 -0.4(7) . . . . ?
C14 C15 N3 Co1 -179.4(4) . . . . ?
C26 C27 C28 C29 -1.2(8) . . . . ?
C26 C25 C24 C23 178.3(5) . . . . ?
C26 C25 N5 C21 -177.5(4) . . . . ?
C26 C25 N5 Co1 4.8(5) . . . . ?
C27 C26 C25 C24 -3.3(8) . . . . ?
C27 C26 C25 N5 175.1(5) . . . . ?
C27 C26 N6 C30 -3.5(7) . . . . ?
C27 C26 N6 Co1 -177.7(4) . . . . ?
C27 C28 C29 C30 -0.3(9) . . . . ?
C28 C29 C30 N6 -0.1(9) . . . . ?
C29 C30 N6 C26 1.9(7) . . . . ?
C29 C30 N6 Co1 174.9(4) . . . . ?
C25 C26 C27 C28 -175.4(5) . . . . ?
C25 C26 N6 C30 175.2(4) . . . . ?
C25 C26 N6 Co1 1.1(5) . . . . ?
C25 C24 C23 C22 0.3(8) . . . . ?
C25 N5 Co1 N1 88.6(3) . . . . ?
C25 N5 Co1 N3 -93.0(3) . . . . ?
C25 N5 Co1 N6 -3.3(3) . . . . ?
C25 N5 Co1 N4 -179.2(4) . . . . ?
C24 C25 N5 C21 1.0(7) . . . . ?
C24 C25 N5 Co1 -176.7(3) . . . . ?
C24 C23 C22 C21 -1.5(8) . . . . ?
C23 C22 C21 C20 -175.8(5) . . . . ?
C23 C22 C21 N5 2.5(7) . . . . ?
C22 C21 C20 C19 7.8(8) . . . . ?
C22 C21 C20 N4 -175.2(5) . . . . ?
C22 C21 N5 C25 -2.2(7) . . . . ?
C22 C21 N5 Co1 175.4(4) . . . . ?
C21 C20 C19 C18 175.4(5) . . . . ?
C21 C20 N4 C16 -176.1(4) . . . . ?
C21 C20 N4 Co1 -4.0(5) . . . . ?
C21 N5 Co1 N1 -89.1(3) . . . . ?
C21 N5 Co1 N3 89.3(3) . . . . ?
C21 N5 Co1 N6 179.0(3) . . . . ?
C21 N5 Co1 N4 3.1(3) . . . . ?
C20 C21 N5 C25 176.2(4) . . . . ?
C20 C21 N5 Co1 -6.1(5) . . . . ?
C20 C19 C18 C17 0.7(8) . . . . ?
C19 C20 N4 C16 1.0(7) . . . . ?
C19 C20 N4 Co1 173.1(4) . . . . ?
C19 C18 C17 C16 0.3(9) . . . . ?
C18 C17 C16 N4 -0.7(8) . . . . ?
C17 C16 N4 C20 0.1(7) . . . . ?
C17 C16 N4 Co1 -170.6(4) . . . . ?
C37 C38 C39 C40 1.1(7) . . . . ?
C37 C38 C39 I4 -179.4(4) . . . . ?
C38 C37 C42 C41 0.5(7) . . . . ?
C38 C37 C42 F8 179.9(4) . . . . ?
C38 C39 C40 C41 -0.7(7) . . . . ?
C38 C39 C40 F6 179.5(4) . . . . ?
C39 C40 C41 C42 0.2(8) . . . . ?
C39 C40 C41 F7 -179.6(4) . . . . ?
C40 C41 C42 C37 -0.1(8) . . . . ?
C40 C41 C42 F8 -179.5(4) . . . . ?
C42 C37 C38 C39 -1.0(7) . . . . ?
C42 C37 C38 F5 178.7(4) . . . . ?
C43 C44 C45 C46 0.8(8) . . . . ?
C43 C44 C45 I6 174.3(4) . . . . ?
C44 C43 C48 C47 0.3(9) . . . . ?
C44 C43 C48 F12 -179.6(5) . . . . ?
C44 C45 C46 C47 -1.8(8) . . . . ?
C44 C45 C46 F10 179.2(5) . . . . ?
C45 C46 C47 C48 2.1(9) . . . . ?
C45 C46 C47 F11 179.6(5) . . . . ?
C46 C47 C48 C43 -1.3(10) . . . . ?
C46 C47 C48 F12 178.6(5) . . . . ?
C48 C43 C44 C45 0.0(8) . . . . ?
C48 C43 C44 F9 179.4(5) . . . . ?
C31 C32 C33 C34 -1.7(8) . . . . ?
C31 C32 C33 I2 177.0(4) . . . . ?
C32 C31 C36 C35 -1.1(7) . . . . ?
C32 C31 C36 F4 -177.9(4) . . . . ?
C32 C33 C34 C35 1.5(8) . . . . ?
C32 C33 C34 F2 -179.2(5) . . . . ?
C33 C34 C35 C36 -1.2(8) . . . . ?
C33 C34 C35 F3 177.5(4) . . . . ?
C34 C35 C36 C31 1.0(8) . . . . ?
C34 C35 C36 F4 177.9(4) . . . . ?
C36 C31 C32 C33 1.4(7) . . . . ?
C36 C31 C32 F1 -179.6(4) . . . . ?
N1 C5 C4 C3 0.7(8) . . . . ?
N1 C5 C6 C7 -175.7(5) . . . . ?
N1 C5 C6 N2 2.3(6) . . . . ?
N2 C6 C7 C8 0.4(7) . . . . ?
N2 C10 C11 C12 179.6(4) . . . . ?
N2 C10 C11 N3 -1.2(6) . . . . ?
N3 C11 C12 C13 -0.4(7) . . . . ?
N6 C26 C27 C28 3.2(8) . . . . ?
N6 C26 C25 C24 177.9(4) . . . . ?
N6 C26 C25 N5 -3.7(6) . . . . ?
N5 C25 C24 C23 0.0(7) . . . . ?
N5 C21 C20 C19 -170.6(4) . . . . ?
N5 C21 C20 N4 6.5(6) . . . . ?
N4 C20 C19 C18 -1.4(8) . . . . ?
F5 C38 C39 C40 -178.6(4) . . . . ?
F5 C38 C39 I4 1.0(6) . . . . ?
F7 C41 C42 C37 179.7(4) . . . . ?
F7 C41 C42 F8 0.2(7) . . . . ?
F6 C40 C41 C42 -180.0(4) . . . . ?
F6 C40 C41 F7 0.2(7) . . . . ?
F1 C32 C33 C34 179.4(4) . . . . ?
F1 C32 C33 I2 -1.9(6) . . . . ?
F3 C35 C36 C31 -177.8(4) . . . . ?
F3 C35 C36 F4 -0.9(7) . . . . ?
F2 C34 C35 C36 179.5(5) . . . . ?
F2 C34 C35 F3 -1.7(7) . . . . ?
F9 C44 C45 C46 -178.6(5) . . . . ?
F9 C44 C45 I6 -5.1(7) . . . . ?
F11 C47 C48 C43 -178.8(6) . . . . ?
F11 C47 C48 F12 1.1(9) . . . . ?
F10 C46 C47 C48 -178.8(5) . . . . ?
F10 C46 C47 F11 -1.3(9) . . . . ?
I3 C37 C38 C39 -179.0(4) . . . . ?
I3 C37 C38 F5 0.7(6) . . . . ?
I3 C37 C42 C41 178.4(4) . . . . ?
I3 C37 C42 F8 -2.1(7) . . . . ?
I4 C39 C40 C41 179.8(4) . . . . ?
I4 C39 C40 F6 0.0(7) . . . . ?
I5 C43 C44 C45 -176.1(4) . . . . ?
I5 C43 C44 F9 3.3(7) . . . . ?
I5 C43 C48 C47 176.2(5) . . . . ?
I5 C43 C48 F12 -3.7(8) . . . . ?
I6 C45 C46 C47 -175.2(5) . . . . ?
I6 C45 C46 F10 5.8(7) . . . . ?
I1 C31 C32 C33 -175.5(4) . . . . ?
I1 C31 C32 F1 3.4(6) . . . . ?
I1 C31 C36 C35 175.9(4) . . . . ?
I1 C31 C36 F4 -0.8(6) . . . . ?
I2 C33 C34 C35 -177.2(4) . . . . ?
I2 C33 C34 F2 2.1(7) . . . . ?
